data_7152628
loop_
_publ_author_name
'Lari, Alberth'
'Pitak, Matuesz B.'
'Coles, Simon J.'
'Rees, Gregory J.'
'Day, Stephen P.'
'Smith, Mark E.'
'Hanna, John V.'
'Wallis, John D.'

_publ_section_title
;
 Models for incomplete nucleophilic attack on a protonated carbonyl group
 and electron-deficient alkenes: salts and zwitterions from
 1-dimethylamino-naphthalene-8-carbaldehyde.
;
_journal_issue 38
_journal_name_full 'Organic &amp; biomolecular chemistry'
_journal_page_first 7763
_journal_page_last 7779
_journal_paper_doi 10.1039/c2ob25929j
_journal_volume 10
_journal_year 2012
_chemical_formula_moiety 'C19 H19 N O2, H2 O'
_chemical_formula_sum 'C19 H21 N O3'
_chemical_formula_weight 311.37
_chemical_name_systematic
;
1-(1,1-dimethyl-1,2-dihydrobenzo[cd]indol-1-ium-2-yl)-2,6-
dioxocyclohexan-1-ide monhydrate
;
_space_group_IT_number 2
_symmetry_cell_setting triclinic
_symmetry_space_group_name_Hall '-P 1'
_symmetry_space_group_name_H-M 'P -1'
_atom_sites_solution_hydrogens geom
_atom_sites_solution_primary direct
_atom_sites_solution_secondary difmap
_audit_creation_method SHELXL-97
_cell_angle_alpha 85.508(2)
_cell_angle_beta 73.336(2)
_cell_angle_gamma 68.462(2)
_cell_formula_units_Z 2
_cell_length_a 8.4223(2)
_cell_length_b 9.4076(3)
_cell_length_c 10.8996(3)
_cell_measurement_reflns_used 11474
_cell_measurement_temperature 120(2)
_cell_measurement_theta_max 27.48
_cell_measurement_theta_min 2.91
_cell_volume 769.22(4)
_computing_cell_refinement 'DENZO (Otwinowski & Minor, 1997) & COLLECT (Hooft, R.W.W., 1998)'
_computing_data_collection 'COLLECT (Hooft, R.W.W., 1998)'
_computing_data_reduction 'DENZO (Otwinowski & Minor, 1997) & COLLECT (Hooft, R.W.W., 1998)'
_computing_structure_refinement 'SHELXL-97 (Sheldrick, 1997)'
_computing_structure_solution 'SHELXS-97 (Sheldrick, 1990)'
_diffrn_ambient_temperature 120(2)
_diffrn_detector_area_resol_mean 9.091
_diffrn_measured_fraction_theta_full 0.997
_diffrn_measured_fraction_theta_max 0.997
_diffrn_measurement_device_type
;
Bruker-Nonius Roper CCD camera on \k-goniostat
;
_diffrn_measurement_method '\f & \w scans'
_diffrn_radiation_monochromator graphite
_diffrn_radiation_source 'Bruker-Nonius FR591 rotating anode'
_diffrn_radiation_type MoK\a
_diffrn_radiation_wavelength 0.71073
_diffrn_reflns_av_R_equivalents 0.0463
_diffrn_reflns_av_sigmaI/netI 0.0364
_diffrn_reflns_limit_h_max 10
_diffrn_reflns_limit_h_min -10
_diffrn_reflns_limit_k_max 12
_diffrn_reflns_limit_k_min -12
_diffrn_reflns_limit_l_max 14
_diffrn_reflns_limit_l_min -14
_diffrn_reflns_number 18722
_diffrn_reflns_theta_full 27.54
_diffrn_reflns_theta_max 27.54
_diffrn_reflns_theta_min 3.06
_exptl_absorpt_coefficient_mu 0.091
_exptl_absorpt_correction_T_max 0.75
_exptl_absorpt_correction_T_min 0.67
_exptl_absorpt_correction_type multi-scan
_exptl_absorpt_process_details 'SADABS 2007/2 (Sheldrick, G.M., 2007)'
_exptl_crystal_colour colourless
_exptl_crystal_density_diffrn 1.344
_exptl_crystal_density_method 'not measured'
_exptl_crystal_description block
_exptl_crystal_F_000 332
_exptl_crystal_size_max 0.24
_exptl_crystal_size_mid 0.19
_exptl_crystal_size_min 0.11
_refine_diff_density_max 0.261
_refine_diff_density_min -0.254
_refine_diff_density_rms 0.053
_refine_ls_extinction_method none
_refine_ls_goodness_of_fit_ref 1.028
_refine_ls_hydrogen_treatment mixed
_refine_ls_matrix_type full
_refine_ls_number_parameters 216
_refine_ls_number_reflns 3522
_refine_ls_number_restraints 3
_refine_ls_restrained_S_all 1.028
_refine_ls_R_factor_all 0.0577
_refine_ls_R_factor_gt 0.0434
_refine_ls_shift/su_max 0.000
_refine_ls_shift/su_mean 0.000
_refine_ls_structure_factor_coef Fsqd
_refine_ls_weighting_details 'calc w=1/[\s^2^(Fo^2^)+(0.0573P)^2^+0.2662P] where P=(Fo^2^+2Fc^2^)/3'
_refine_ls_weighting_scheme calc
_refine_ls_wR_factor_gt 0.1050
_refine_ls_wR_factor_ref 0.1141
_reflns_number_gt 2834
_reflns_number_total 3522
_reflns_threshold_expression >2sigma(I)
_cod_data_source_file c2ob25929j.txt
_cod_data_source_block Compound_9
_cod_original_sg_symbol_H-M P-1
_cod_database_code 7152628

loop_
_symmetry_equiv_pos_as_xyz
'x, y, z'
'-x, -y, -z'

loop_
_atom_site_label
_atom_site_type_symbol
_atom_site_fract_x
_atom_site_fract_y
_atom_site_fract_z
_atom_site_U_iso_or_equiv
_atom_site_adp_type
_atom_site_occupancy
_atom_site_symmetry_multiplicity
_atom_site_calc_flag
_atom_site_refinement_flags
O1 O 0.43038(12) 1.01234(10) 0.20601(9) 0.0194(2) Uani 1 1 d .
O2 O 0.42130(12) 0.51433(10) 0.21349(9) 0.0191(2) Uani 1 1 d .
N1 N 0.07333(14) 0.87992(12) 0.26623(10) 0.0139(2) Uani 1 1 d .
C1 C -0.06279(17) 0.83909(15) 0.36648(12) 0.0149(3) Uani 1 1 d .
C2 C -0.23860(18) 0.87628(16) 0.37558(13) 0.0187(3) Uani 1 1 d .
H2 H -0.2927 0.9401 0.3157 0.022 Uiso 1 1 calc R
C3 C -0.33618(18) 0.81400(16) 0.48004(14) 0.0215(3) Uani 1 1 d .
H3 H -0.4587 0.8369 0.4891 0.026 Uiso 1 1 calc R
C4 C -0.26137(19) 0.72224(16) 0.56838(14) 0.0212(3) Uani 1 1 d .
H4 H -0.3318 0.6820 0.6355 0.025 Uiso 1 1 calc R
C5 C 0.0185(2) 0.59900(16) 0.64403(13) 0.0213(3) Uani 1 1 d .
H5 H -0.0374 0.5533 0.7158 0.026 Uiso 1 1 calc R
C6 C 0.1949(2) 0.58001(16) 0.62120(13) 0.0218(3) Uani 1 1 d .
H6 H 0.2581 0.5204 0.6784 0.026 Uiso 1 1 calc R
C7 C 0.28649(18) 0.64559(15) 0.51591(13) 0.0180(3) Uani 1 1 d .
H7 H 0.4075 0.6318 0.5039 0.022 Uiso 1 1 calc R
C8 C 0.19618(17) 0.72894(14) 0.43232(12) 0.0146(3) Uani 1 1 d .
C9 C 0.01611(17) 0.74837(15) 0.45589(12) 0.0153(3) Uani 1 1 d .
C10 C -0.07941(18) 0.68707(15) 0.56000(13) 0.0182(3) Uani 1 1 d .
C11 C 0.11213(18) 0.79605(17) 0.14308(13) 0.0194(3) Uani 1 1 d .
H11C H 0.1527 0.6857 0.1567 0.029 Uiso 1 1 calc R
H11A H 0.2050 0.8202 0.0774 0.029 Uiso 1 1 calc R
H11B H 0.0040 0.8275 0.1149 0.029 Uiso 1 1 calc R
C12 C 0.01451(18) 1.04863(15) 0.24507(14) 0.0204(3) Uani 1 1 d .
H12A H -0.0882 1.0804 0.2104 0.031 Uiso 1 1 calc R
H12C H 0.1119 1.0722 0.1843 0.031 Uiso 1 1 calc R
H12B H -0.0186 1.1036 0.3267 0.031 Uiso 1 1 calc R
C13 C 0.24676(16) 0.82521(14) 0.32125(12) 0.0134(3) Uani 1 1 d .
H13 H 0.2457 0.9188 0.3596 0.016 Uiso 1 1 calc R
C14 C 0.41911(16) 0.76502(14) 0.22077(12) 0.0139(3) Uani 1 1 d .
C15 C 0.49929(16) 0.87469(15) 0.16922(12) 0.0140(3) Uani 1 1 d .
C16 C 0.67169(17) 0.82428(15) 0.06281(13) 0.0167(3) Uani 1 1 d .
H16A H 0.7410 0.8877 0.0679 0.020 Uiso 1 1 calc R
H16B H 0.6444 0.8418 -0.0208 0.020 Uiso 1 1 calc R
C17 C 0.78427(17) 0.65643(15) 0.06943(13) 0.0187(3) Uani 1 1 d .
H17A H 0.8269 0.6405 0.1469 0.022 Uiso 1 1 calc R
H17B H 0.8892 0.6262 -0.0066 0.022 Uiso 1 1 calc R
C18 C 0.67364(17) 0.55800(15) 0.07376(13) 0.0175(3) Uani 1 1 d .
H18B H 0.6520 0.5591 -0.0110 0.021 Uiso 1 1 calc R
H18A H 0.7429 0.4512 0.0896 0.021 Uiso 1 1 calc R
C19 C 0.49559(17) 0.61007(15) 0.17602(12) 0.0151(3) Uani 1 1 d .
O3 O 0.36634(13) 0.80257(11) 0.85173(10) 0.0242(2) Uani 1 1 d D
H31 H 0.4269(16) 0.7083(5) 0.8342(17) 0.036 Uiso 1 1 d D
H32 H 0.4380(15) 0.8504(14) 0.8302(17) 0.036 Uiso 1 1 d D

loop_
_atom_site_aniso_label
_atom_site_aniso_U_11
_atom_site_aniso_U_22
_atom_site_aniso_U_33
_atom_site_aniso_U_23
_atom_site_aniso_U_13
_atom_site_aniso_U_12
O1 0.0194(5) 0.0136(5) 0.0245(5) -0.0005(4) -0.0040(4) -0.0065(4)
O2 0.0196(5) 0.0142(5) 0.0224(5) -0.0006(4) -0.0022(4) -0.0075(4)
N1 0.0122(5) 0.0141(5) 0.0142(5) 0.0000(4) -0.0028(4) -0.0040(4)
C1 0.0148(6) 0.0139(6) 0.0147(6) -0.0020(5) 0.0002(5) -0.0064(5)
C2 0.0159(6) 0.0190(7) 0.0208(7) -0.0029(5) -0.0042(5) -0.0058(5)
C3 0.0149(6) 0.0213(7) 0.0266(8) -0.0077(6) 0.0009(6) -0.0080(5)
C4 0.0204(7) 0.0201(7) 0.0196(7) -0.0054(5) 0.0057(5) -0.0107(6)
C5 0.0298(8) 0.0149(7) 0.0166(7) 0.0001(5) -0.0013(6) -0.0091(6)
C6 0.0305(8) 0.0148(7) 0.0172(7) 0.0027(5) -0.0081(6) -0.0044(6)
C7 0.0184(6) 0.0143(6) 0.0187(7) -0.0004(5) -0.0047(5) -0.0033(5)
C8 0.0168(6) 0.0126(6) 0.0129(6) -0.0020(5) -0.0016(5) -0.0050(5)
C9 0.0160(6) 0.0136(6) 0.0151(6) -0.0028(5) -0.0011(5) -0.0056(5)
C10 0.0229(7) 0.0136(6) 0.0163(7) -0.0034(5) 0.0005(5) -0.0082(5)
C11 0.0156(6) 0.0266(8) 0.0148(6) -0.0045(5) -0.0040(5) -0.0054(6)
C12 0.0177(6) 0.0152(7) 0.0269(7) 0.0049(5) -0.0073(6) -0.0043(5)
C13 0.0119(6) 0.0135(6) 0.0151(6) 0.0005(5) -0.0042(5) -0.0044(5)
C14 0.0133(6) 0.0141(6) 0.0143(6) 0.0006(5) -0.0041(5) -0.0048(5)
C15 0.0137(6) 0.0156(6) 0.0141(6) 0.0016(5) -0.0069(5) -0.0049(5)
C16 0.0158(6) 0.0167(7) 0.0174(6) 0.0026(5) -0.0034(5) -0.0070(5)
C17 0.0139(6) 0.0193(7) 0.0206(7) 0.0006(5) -0.0024(5) -0.0050(5)
C18 0.0156(6) 0.0142(6) 0.0194(7) -0.0023(5) -0.0018(5) -0.0035(5)
C19 0.0157(6) 0.0165(6) 0.0144(6) 0.0012(5) -0.0058(5) -0.0060(5)
O3 0.0190(5) 0.0174(5) 0.0323(6) -0.0017(4) -0.0001(4) -0.0071(4)

loop_
_atom_type_symbol
_atom_type_description
_atom_type_scat_dispersion_real
_atom_type_scat_dispersion_imag
_atom_type_scat_source
C C 0.0033 0.0016 'International Tables Vol C Tables 4.2.6.8 and 6.1.1.4'
H H 0.0000 0.0000 'International Tables Vol C Tables 4.2.6.8 and 6.1.1.4'
N N 0.0061 0.0033 'International Tables Vol C Tables 4.2.6.8 and 6.1.1.4'
O O 0.0106 0.0060 'International Tables Vol C Tables 4.2.6.8 and 6.1.1.4'

loop_
_geom_angle_atom_site_label_1
_geom_angle_atom_site_label_2
_geom_angle_atom_site_label_3
_geom_angle
C1 N1 C12 111.89(10)
C1 N1 C11 109.30(10)
C12 N1 C11 109.56(11)
C1 N1 C13 104.69(9)
C12 N1 C13 109.89(9)
C11 N1 C13 111.44(9)
C2 C1 C9 122.08(12)
C2 C1 N1 128.64(12)
C9 C1 N1 109.27(11)
C1 C2 C3 116.17(13)
C4 C3 C2 123.04(13)
C3 C4 C10 120.45(13)
C6 C5 C10 119.82(12)
C5 C6 C7 122.98(13)
C8 C7 C6 118.43(13)
C7 C8 C9 118.49(12)
C7 C8 C13 131.61(12)
C9 C8 C13 109.46(11)
C1 C9 C8 113.17(11)
C1 C9 C10 122.21(12)
C8 C9 C10 124.61(12)
C9 C10 C4 116.03(13)
C9 C10 C5 115.65(12)
C4 C10 C5 128.32(13)
C14 C13 C8 121.22(11)
C14 C13 N1 113.99(10)
C8 C13 N1 101.88(9)
C19 C14 C15 122.35(12)
C19 C14 C13 122.19(11)
C15 C14 C13 115.43(11)
O1 C15 C14 122.69(12)
O1 C15 C16 118.42(11)
C14 C15 C16 118.86(11)
C15 C16 C17 112.71(11)
C16 C17 C18 109.67(11)
C19 C18 C17 113.89(11)
O2 C19 C14 123.41(12)
O2 C19 C18 117.96(12)
C14 C19 C18 118.59(11)

loop_
_geom_bond_atom_site_label_1
_geom_bond_atom_site_label_2
_geom_bond_distance
O1 C15 1.2532(16)
O2 C19 1.2566(16)
N1 C1 1.4816(16)
N1 C12 1.4995(17)
N1 C11 1.5020(17)
N1 C13 1.6310(16)
C1 C2 1.3658(19)
C1 C9 1.3944(19)
C2 C3 1.424(2)
C3 C4 1.374(2)
C4 C10 1.421(2)
C5 C6 1.378(2)
C5 C10 1.421(2)
C6 C7 1.4226(19)
C7 C8 1.3679(19)
C8 C9 1.4071(18)
C8 C13 1.5110(17)
C9 C10 1.4079(18)
C13 C14 1.4862(17)
C14 C19 1.4211(18)
C14 C15 1.4281(17)
C15 C16 1.5143(18)
C16 C17 1.5231(18)
C17 C18 1.5261(18)
C18 C19 1.5227(18)
